data_4060852
loop_
_publ_author_name
'Teo, Shihui'
'Weng, Zhiqiang'
'Hor, T. S. Andy'

_publ_section_title
;
 1,1'-P/O-Ferrocenyl Ligands in Palladium-Catalyzed Suzuki Coupling
 of Aryl Chlorides
;
_journal_coden_ASTM ORGND7
_journal_issue 5
_journal_name_full Organometallics
_journal_page_first 1199
_journal_page_last 1205
_journal_paper_doi 10.1021/om050791j
_journal_volume 25
_journal_year 2006
_chemical_formula_sum 'C74 H92 F5 Fe2 I O4 P2 Pd'
_chemical_formula_weight 1547.42
_space_group_IT_number 2
_symmetry_cell_setting triclinic
_symmetry_space_group_name_Hall '-P 1'
_symmetry_space_group_name_H-M 'P -1'
_cell_angle_alpha 75.9770(10)
_cell_angle_beta 76.1800(10)
_cell_angle_gamma 79.4350(10)
_cell_formula_units_Z 2
_cell_length_a 11.4379(4)
_cell_length_b 17.5926(6)
_cell_length_c 18.4657(7)
_cell_measurement_temperature 223(2)
_cell_volume 3469.4(2)
_diffrn_ambient_temperature 223(2)
_exptl_crystal_density_diffrn 1.481
_cod_duplicate_entry 4074684
_cod_depositor_comments
;
The following automatic conversions were performed:
'_symmetry_cell_setting' value 'Triclinic' changed to 'triclinic'
according to '/home/saulius/struct/CIF-dictionaries/cif_core.dic'
dictionary named 'cif_core.dic' version 2.4.1 from 2010-06-29.

Automatic conversion script
Id: cif_fix_enum 1527 2010-12-29 10:47:43Z saulius 
;
_cod_database_code 4060852

loop_
_symmetry_equiv_pos_as_xyz
'x, y, z'
'-x, -y, -z'

loop_
_atom_site_label
_atom_site_type_symbol
_atom_site_fract_x
_atom_site_fract_y
_atom_site_fract_z
_atom_site_U_iso_or_equiv
_atom_site_adp_type
_atom_site_occupancy
_atom_site_symmetry_multiplicity
_atom_site_calc_flag
_atom_site_refinement_flags
_atom_site_disorder_assembly
_atom_site_disorder_group
Pd1 Pd -0.00891(3) 0.77187(2) 0.285316(18) 0.02540(9) Uani 1 1 d . . .
I1 I -0.17765(3) 0.82669(2) 0.201970(18) 0.04434(11) Uani 1 1 d . . .
Fe1 Fe -0.17057(6) 0.66116(4) 0.59519(3) 0.03214(16) Uani 1 1 d . . .
Fe2 Fe 0.47116(6) 0.77274(4) 0.13141(4) 0.03610(17) Uani 1 1 d . . .
P1 P -0.16033(10) 0.73606(7) 0.39468(6) 0.0266(3) Uani 1 1 d . . .
P2 P 0.14157(10) 0.79904(7) 0.17523(6) 0.0287(3) Uani 1 1 d . . .
O1 O 0.4402(3) 0.6277(2) 0.0267(2) 0.0555(10) Uani 1 1 d . . .
O2 O 0.6315(3) 0.6368(3) -0.0455(2) 0.0614(11) Uani 1 1 d . . .
O3 O -0.2610(4) 0.7510(3) 0.8041(2) 0.0699(13) Uani 1 1 d . . .
O4 O -0.0771(4) 0.6869(2) 0.7607(2) 0.0643(11) Uani 1 1 d . . .
C1 C -0.1010(4) 0.6861(3) 0.4795(2) 0.0280(10) Uani 1 1 d . . .
C2 C -0.0782(4) 0.6028(3) 0.5097(2) 0.0352(11) Uani 1 1 d . . .
H2 H -0.1067 0.5606 0.4941 0.042 Uiso 1 1 calc R . .
C3 C -0.0098(4) 0.5916(3) 0.5672(3) 0.0410(12) Uani 1 1 d . . .
H3 H 0.0184 0.5402 0.5981 0.049 Uiso 1 1 calc R . .
C4 C 0.0104(4) 0.6657(3) 0.5730(3) 0.0419(13) Uani 1 1 d . . .
H4 H 0.0563 0.6755 0.6083 0.050 Uiso 1 1 calc R . .
C5 C -0.0450(4) 0.7241(3) 0.5197(3) 0.0350(11) Uani 1 1 d . . .
H5 H -0.0447 0.7818 0.5115 0.042 Uiso 1 1 calc R . .
C6 C -0.3561(5) 0.6732(4) 0.6220(3) 0.0547(16) Uani 1 1 d . . .
H6 H -0.4103 0.6809 0.5855 0.066 Uiso 1 1 calc R . .
C7 C -0.3077(5) 0.6003(4) 0.6612(3) 0.0572(16) Uani 1 1 d . . .
H7 H -0.3220 0.5477 0.6576 0.069 Uiso 1 1 calc R . .
C8 C -0.2363(5) 0.6150(3) 0.7071(3) 0.0479(14) Uani 1 1 d . . .
H8 H -0.1911 0.5742 0.7412 0.057 Uiso 1 1 calc R . .
C9 C -0.2376(4) 0.6978(3) 0.6954(2) 0.0374(12) Uani 1 1 d . . .
C10 C -0.3129(4) 0.7343(3) 0.6425(3) 0.0451(13) Uani 1 1 d . . .
H10 H -0.3322 0.7919 0.6234 0.054 Uiso 1 1 calc R . .
C11 C -0.1777(5) 0.7390(3) 0.7365(3) 0.0493(14) Uani 1 1 d . . .
C12 C -0.0822(8) 0.6910(6) 0.8371(4) 0.105(3) Uani 1 1 d . . .
H12A H -0.0062 0.7054 0.8422 0.126 Uiso 1 1 calc R . .
H12B H -0.0960 0.6400 0.8715 0.126 Uiso 1 1 calc R . .
C13 C -0.1833(8) 0.7515(5) 0.8550(4) 0.095(3) Uani 1 1 d . . .
H13A H -0.2254 0.7383 0.9083 0.114 Uiso 1 1 calc R . .
H13B H -0.1556 0.8033 0.8452 0.114 Uiso 1 1 calc R . .
C14 C -0.1380(5) 0.8176(3) 0.6898(3) 0.0506(14) Uani 1 1 d . . .
C15 C -0.2235(6) 0.8848(4) 0.6805(4) 0.0723(19) Uani 1 1 d . . .
H15 H -0.3059 0.8818 0.7028 0.087 Uiso 1 1 calc R . .
C16 C -0.1869(8) 0.9559(4) 0.6383(5) 0.091(2) Uani 1 1 d . . .
H16 H -0.2446 1.0014 0.6336 0.110 Uiso 1 1 calc R . .
C17 C -0.0691(9) 0.9611(5) 0.6038(4) 0.091(3) Uani 1 1 d . . .
H17 H -0.0458 1.0095 0.5740 0.109 Uiso 1 1 calc R . .
C18 C 0.0152(7) 0.8958(5) 0.6125(4) 0.087(2) Uani 1 1 d . . .
H18 H 0.0971 0.8990 0.5889 0.105 Uiso 1 1 calc R . .
C19 C -0.0200(6) 0.8247(4) 0.6562(3) 0.0616(16) Uani 1 1 d . . .
H19 H 0.0392 0.7802 0.6627 0.074 Uiso 1 1 calc R . .
C20 C -0.2700(4) 0.8201(3) 0.4261(3) 0.0301(10) Uani 1 1 d . . .
H20 H -0.2947 0.8051 0.4823 0.036 Uiso 1 1 calc R . .
C21 C -0.2069(5) 0.8938(3) 0.4086(3) 0.0466(13) Uani 1 1 d . . .
H21A H -0.1792 0.9101 0.3533 0.056 Uiso 1 1 calc R . .
H21B H -0.1355 0.8815 0.4320 0.056 Uiso 1 1 calc R . .
C22 C -0.2932(5) 0.9618(3) 0.4390(4) 0.0584(16) Uani 1 1 d . . .
H22A H -0.3147 0.9476 0.4948 0.070 Uiso 1 1 calc R . .
H22B H -0.2524 1.0092 0.4248 0.070 Uiso 1 1 calc R . .
C23 C -0.4066(5) 0.9790(3) 0.4071(3) 0.0551(15) Uani 1 1 d . . .
H23A H -0.3856 0.9977 0.3517 0.066 Uiso 1 1 calc R . .
H23B H -0.4619 1.0212 0.4287 0.066 Uiso 1 1 calc R . .
C24 C -0.4703(5) 0.9066(3) 0.4247(3) 0.0529(14) Uani 1 1 d . . .
H24A H -0.5417 0.9193 0.4013 0.063 Uiso 1 1 calc R . .
H24B H -0.4980 0.8907 0.4800 0.063 Uiso 1 1 calc R . .
C25 C -0.3858(4) 0.8386(3) 0.3948(3) 0.0407(12) Uani 1 1 d . . .
H25A H -0.4274 0.7916 0.4096 0.049 Uiso 1 1 calc R . .
H25B H -0.3651 0.8525 0.3390 0.049 Uiso 1 1 calc R . .
C26 C -0.2449(4) 0.6676(3) 0.3732(2) 0.0285(10) Uani 1 1 d . . .
H26 H -0.2922 0.6999 0.3353 0.034 Uiso 1 1 calc R . .
C27 C -0.3373(4) 0.6265(3) 0.4386(3) 0.0343(11) Uani 1 1 d . . .
H27A H -0.2957 0.5942 0.4786 0.041 Uiso 1 1 calc R . .
H27B H -0.3976 0.6663 0.4606 0.041 Uiso 1 1 calc R . .
C28 C -0.4013(5) 0.5740(3) 0.4100(3) 0.0435(13) Uani 1 1 d . . .
H28A H -0.4559 0.5457 0.4533 0.052 Uiso 1 1 calc R . .
H28B H -0.4508 0.6074 0.3746 0.052 Uiso 1 1 calc R . .
C29 C -0.3135(6) 0.5152(3) 0.3704(3) 0.0556(15) Uani 1 1 d . . .
H29A H -0.3584 0.4853 0.3505 0.067 Uiso 1 1 calc R . .
H29B H -0.2705 0.4779 0.4072 0.067 Uiso 1 1 calc R . .
C30 C -0.2214(5) 0.5554(3) 0.3051(3) 0.0436(13) Uani 1 1 d . . .
H30A H -0.1618 0.5152 0.2832 0.052 Uiso 1 1 calc R . .
H30B H -0.2631 0.5877 0.2651 0.052 Uiso 1 1 calc R . .
C31 C -0.1564(4) 0.6074(3) 0.3326(3) 0.0352(11) Uani 1 1 d . . .
H31A H -0.1022 0.6355 0.2889 0.042 Uiso 1 1 calc R . .
H31B H -0.1064 0.5740 0.3677 0.042 Uiso 1 1 calc R . .
C32 C 0.1195(4) 0.7357(3) 0.3496(2) 0.0253(9) Uani 1 1 d . . .
C33 C 0.1679(4) 0.6584(3) 0.3713(2) 0.0286(10) Uani 1 1 d . . .
F33 F 0.1355(2) 0.60051(15) 0.34633(15) 0.0398(7) Uani 1 1 d . . .
C34 C 0.2495(4) 0.6341(3) 0.4193(3) 0.0352(11) Uani 1 1 d . . .
F34 F 0.2915(3) 0.55706(17) 0.43944(17) 0.0519(8) Uani 1 1 d . . .
C35 C 0.2853(4) 0.6895(3) 0.4478(2) 0.0367(12) Uani 1 1 d . . .
F35 F 0.3611(3) 0.66725(19) 0.49699(16) 0.0547(8) Uani 1 1 d . . .
C36 C 0.2414(4) 0.7676(3) 0.4266(3) 0.0372(11) Uani 1 1 d . . .
F36 F 0.2759(3) 0.82211(19) 0.45384(18) 0.0580(9) Uani 1 1 d . . .
C37 C 0.1611(4) 0.7890(3) 0.3781(2) 0.0326(11) Uani 1 1 d . . .
F37 F 0.1199(3) 0.86716(16) 0.35960(17) 0.0481(7) Uani 1 1 d . . .
C38 C 0.2941(4) 0.7785(3) 0.1939(2) 0.0321(11) Uani 1 1 d . . .
C39 C 0.3572(4) 0.7007(3) 0.2082(2) 0.0389(12) Uani 1 1 d . . .
H39 H 0.3329 0.6531 0.1992 0.047 Uiso 1 1 calc R . .
C40 C 0.4596(5) 0.7021(4) 0.2374(3) 0.0521(15) Uani 1 1 d . . .
H40 H 0.5188 0.6560 0.2533 0.063 Uiso 1 1 calc R . .
C41 C 0.4612(5) 0.7810(4) 0.2409(3) 0.0546(17) Uani 1 1 d . . .
H41 H 0.5229 0.8000 0.2593 0.066 Uiso 1 1 calc R . .
C42 C 0.3605(4) 0.8287(3) 0.2137(3) 0.0409(12) Uani 1 1 d . . .
H42 H 0.3396 0.8865 0.2096 0.049 Uiso 1 1 calc R . .
C43 C 0.4852(5) 0.7881(3) 0.0162(3) 0.0451(13) Uani 1 1 d . . .
H43 H 0.4176 0.7907 -0.0097 0.054 Uiso 1 1 calc R . .
C44 C 0.5604(4) 0.7188(3) 0.0430(3) 0.0400(12) Uani 1 1 d . . .
C45 C 0.6447(4) 0.7412(3) 0.0768(3) 0.0424(13) Uani 1 1 d . . .
H45 H 0.7093 0.7054 0.1003 0.051 Uiso 1 1 calc R . .
C46 C 0.6207(4) 0.8240(3) 0.0696(3) 0.0440(13) Uani 1 1 d . . .
H46 H 0.6653 0.8562 0.0881 0.053 Uiso 1 1 calc R . .
C47 C 0.5232(5) 0.8533(3) 0.0323(3) 0.0466(13) Uani 1 1 d . . .
H47 H 0.4873 0.9093 0.0198 0.056 Uiso 1 1 calc R . .
C48 C 0.5599(5) 0.6379(4) 0.0291(3) 0.0476(14) Uani 1 1 d . . .
C49 C 0.4407(6) 0.6175(4) -0.0472(3) 0.0666(18) Uani 1 1 d . . .
H49A H 0.3963 0.6640 -0.0752 0.080 Uiso 1 1 calc R . .
H49B H 0.4031 0.5708 -0.0442 0.080 Uiso 1 1 calc R . .
C50 C 0.5699(6) 0.6075(5) -0.0850(4) 0.083(2) Uani 1 1 d . . .
H50A H 0.5996 0.5514 -0.0842 0.100 Uiso 1 1 calc R . .
H50B H 0.5809 0.6363 -0.1381 0.100 Uiso 1 1 calc R . .
C51 C 0.6131(5) 0.5701(3) 0.0856(3) 0.0466(13) Uani 1 1 d . . .
C52 C 0.7370(5) 0.5488(4) 0.0750(3) 0.0555(15) Uani 1 1 d . . .
H52 H 0.7881 0.5760 0.0327 0.067 Uiso 1 1 calc R . .
C53 C 0.7870(6) 0.4874(4) 0.1262(4) 0.0678(18) Uani 1 1 d . . .
H53 H 0.8717 0.4736 0.1185 0.081 Uiso 1 1 calc R . .
C54 C 0.7143(7) 0.4469(4) 0.1877(4) 0.0720(19) Uani 1 1 d . . .
H54 H 0.7489 0.4055 0.2223 0.086 Uiso 1 1 calc R . .
C55 C 0.5904(7) 0.4669(4) 0.1989(3) 0.0650(18) Uani 1 1 d . . .
H55 H 0.5401 0.4385 0.2407 0.078 Uiso 1 1 calc R . .
C56 C 0.5398(5) 0.5284(4) 0.1490(3) 0.0542(15) Uani 1 1 d . . .
H56 H 0.4550 0.5424 0.1576 0.065 Uiso 1 1 calc R . .
C57 C 0.1499(4) 0.7353(3) 0.1063(2) 0.0346(11) Uani 1 1 d . . .
H57 H 0.2367 0.7230 0.0830 0.042 Uiso 1 1 calc R . .
C58 C 0.1030(5) 0.6565(3) 0.1482(3) 0.0455(13) Uani 1 1 d . . .
H58A H 0.1486 0.6311 0.1884 0.055 Uiso 1 1 calc R . .
H58B H 0.0173 0.6670 0.1726 0.055 Uiso 1 1 calc R . .
C59 C 0.1155(6) 0.6007(3) 0.0951(3) 0.0582(16) Uani 1 1 d . . .
H59A H 0.0811 0.5524 0.1236 0.070 Uiso 1 1 calc R . .
H59B H 0.2016 0.5860 0.0743 0.070 Uiso 1 1 calc R . .
C60 C 0.0496(6) 0.6400(4) 0.0300(4) 0.072(2) Uani 1 1 d . . .
H60A H 0.0621 0.6043 -0.0054 0.087 Uiso 1 1 calc R . .
H60B H -0.0378 0.6499 0.0505 0.087 Uiso 1 1 calc R . .
C61 C 0.0957(6) 0.7168(4) -0.0123(3) 0.0626(17) Uani 1 1 d . . .
H61A H 0.0503 0.7417 -0.0526 0.075 Uiso 1 1 calc R . .
H61B H 0.1815 0.7062 -0.0363 0.075 Uiso 1 1 calc R . .
C62 C 0.0822(5) 0.7731(3) 0.0408(3) 0.0450(13) Uani 1 1 d . . .
H62A H -0.0041 0.7869 0.0620 0.054 Uiso 1 1 calc R . .
H62B H 0.1148 0.8219 0.0119 0.054 Uiso 1 1 calc R . .
C63 C 0.1154(4) 0.9035(3) 0.1265(2) 0.0353(11) Uani 1 1 d . . .
H63 H 0.0438 0.9082 0.1036 0.042 Uiso 1 1 calc R . .
C64 C 0.2179(5) 0.9318(3) 0.0602(3) 0.0417(12) Uani 1 1 d . . .
H64A H 0.2909 0.9303 0.0797 0.050 Uiso 1 1 calc R . .
H64B H 0.2374 0.8962 0.0242 0.050 Uiso 1 1 calc R . .
C65 C 0.1802(5) 1.0156(3) 0.0190(3) 0.0530(15) Uani 1 1 d . . .
H65A H 0.2480 1.0334 -0.0217 0.064 Uiso 1 1 calc R . .
H65B H 0.1118 1.0159 -0.0045 0.064 Uiso 1 1 calc R . .
C66 C 0.1440(6) 1.0718(3) 0.0731(3) 0.0578(16) Uani 1 1 d . . .
H66A H 0.1153 1.1243 0.0457 0.069 Uiso 1 1 calc R . .
H66B H 0.2150 1.0761 0.0920 0.069 Uiso 1 1 calc R . .
C67 C 0.0441(5) 1.0436(3) 0.1403(3) 0.0523(14) Uani 1 1 d . . .
H67A H 0.0268 1.0793 0.1760 0.063 Uiso 1 1 calc R . .
H67B H -0.0302 1.0458 0.1218 0.063 Uiso 1 1 calc R . .
C68 C 0.0796(5) 0.9597(3) 0.1820(3) 0.0423(12) Uani 1 1 d . . .
H68A H 0.0111 0.9424 0.2223 0.051 Uiso 1 1 calc R . .
H68B H 0.1480 0.9585 0.2058 0.051 Uiso 1 1 calc R . .
C1S C 0.6691(11) 0.2149(8) 0.3183(8) 0.185(6) Uani 1 1 d . . .
H1S1 H 0.7235 0.1702 0.3389 0.277 Uiso 1 1 calc R . .
H1S2 H 0.5857 0.2066 0.3414 0.277 Uiso 1 1 calc R . .
H1S3 H 0.6855 0.2627 0.3292 0.277 Uiso 1 1 calc R . .
C2S C 0.687(2) 0.2223(11) 0.2418(10) 0.253(10) Uani 1 1 d . . .
H2S1 H 0.7613 0.2469 0.2207 0.303 Uiso 1 1 calc R . .
H2S2 H 0.6206 0.2621 0.2260 0.303 Uiso 1 1 calc R . .
C3S C 0.6973(13) 0.1587(9) 0.1977(10) 0.216(8) Uani 1 1 d . . .
H3S1 H 0.7273 0.1804 0.1436 0.259 Uiso 1 1 calc R . .
H3S2 H 0.7585 0.1153 0.2145 0.259 Uiso 1 1 calc R . .
C4S C 0.5900(12) 0.1271(7) 0.2045(6) 0.147(4) Uani 1 1 d . . .
H4S1 H 0.5310 0.1695 0.1837 0.177 Uiso 1 1 calc R . .
H4S2 H 0.5562 0.1093 0.2588 0.177 Uiso 1 1 calc R . .
C5S C 0.6032(13) 0.0597(7) 0.1658(6) 0.157(5) Uani 1 1 d . . .
H5S1 H 0.6295 0.0794 0.1109 0.188 Uiso 1 1 calc R . .
H5S2 H 0.6689 0.0202 0.1826 0.188 Uiso 1 1 calc R . .
C6S C 0.4991(13) 0.0203(8) 0.1769(7) 0.184(6) Uani 1 1 d . . .
H6S1 H 0.4767 -0.0049 0.2302 0.277 Uiso 1 1 calc R . .
H6S2 H 0.5185 -0.0194 0.1459 0.277 Uiso 1 1 calc R . .
H6S3 H 0.4319 0.0585 0.1620 0.277 Uiso 1 1 calc R . .

loop_
_atom_site_aniso_label
_atom_site_aniso_U_11
_atom_site_aniso_U_22
_atom_site_aniso_U_33
_atom_site_aniso_U_23
_atom_site_aniso_U_13
_atom_site_aniso_U_12
Pd1 0.02454(18) 0.0282(2) 0.02371(17) -0.00295(13) -0.00656(13) -0.00517(14)
I1 0.03254(18) 0.0610(3) 0.03634(18) 0.00128(15) -0.01259(14) -0.00635(16)
Fe1 0.0360(4) 0.0356(4) 0.0243(3) -0.0081(3) -0.0013(3) -0.0072(3)
Fe2 0.0295(4) 0.0553(5) 0.0251(3) -0.0068(3) -0.0040(3) -0.0141(3)
P1 0.0260(6) 0.0278(7) 0.0269(6) -0.0056(5) -0.0059(5) -0.0054(5)
P2 0.0299(6) 0.0317(7) 0.0251(6) -0.0035(5) -0.0063(5) -0.0078(5)
O1 0.044(2) 0.088(3) 0.045(2) -0.030(2) -0.0036(17) -0.021(2)
O2 0.049(2) 0.107(3) 0.037(2) -0.033(2) 0.0045(17) -0.026(2)
O3 0.095(3) 0.084(3) 0.038(2) -0.030(2) 0.016(2) -0.045(3)
O4 0.093(3) 0.063(3) 0.047(2) -0.007(2) -0.032(2) -0.017(2)
C1 0.022(2) 0.037(3) 0.024(2) -0.0081(19) -0.0004(17) -0.0025(19)
C2 0.036(3) 0.035(3) 0.031(2) -0.007(2) -0.003(2) 0.000(2)
C3 0.046(3) 0.041(3) 0.031(3) -0.010(2) -0.009(2) 0.010(2)
C4 0.029(3) 0.069(4) 0.030(2) -0.014(2) -0.008(2) -0.005(2)
C5 0.029(2) 0.044(3) 0.034(2) -0.013(2) -0.0005(19) -0.009(2)
C6 0.037(3) 0.093(5) 0.038(3) -0.029(3) 0.008(2) -0.021(3)
C7 0.067(4) 0.064(4) 0.044(3) -0.017(3) 0.013(3) -0.039(3)
C8 0.066(4) 0.050(4) 0.026(3) -0.009(2) 0.007(2) -0.025(3)
C9 0.044(3) 0.041(3) 0.025(2) -0.012(2) 0.007(2) -0.014(2)
C10 0.039(3) 0.055(4) 0.042(3) -0.024(3) 0.005(2) -0.005(3)
C11 0.065(4) 0.054(4) 0.030(3) -0.014(2) 0.001(2) -0.017(3)
C12 0.132(8) 0.154(9) 0.052(4) -0.023(5) -0.039(5) -0.046(7)
C13 0.155(8) 0.115(7) 0.036(4) -0.032(4) 0.009(4) -0.088(6)
C14 0.059(4) 0.058(4) 0.041(3) -0.024(3) 0.002(3) -0.020(3)
C15 0.071(5) 0.053(4) 0.092(5) -0.026(4) -0.001(4) -0.011(4)
C16 0.117(7) 0.046(4) 0.112(6) -0.020(4) -0.016(5) -0.016(4)
C17 0.126(8) 0.058(5) 0.085(5) -0.015(4) 0.012(5) -0.041(5)
C18 0.094(6) 0.078(6) 0.092(6) -0.038(5) 0.024(4) -0.046(5)
C19 0.067(4) 0.056(4) 0.068(4) -0.024(3) -0.002(3) -0.024(3)
C20 0.030(2) 0.024(2) 0.036(2) -0.0093(19) -0.0058(19) 0.0012(19)
C21 0.038(3) 0.036(3) 0.068(4) -0.021(3) -0.008(3) -0.001(2)
C22 0.060(4) 0.034(3) 0.085(4) -0.025(3) -0.006(3) -0.010(3)
C23 0.053(4) 0.036(3) 0.068(4) -0.014(3) -0.006(3) 0.012(3)
C24 0.038(3) 0.044(3) 0.075(4) -0.019(3) -0.008(3) 0.004(3)
C25 0.038(3) 0.033(3) 0.053(3) -0.015(2) -0.008(2) -0.002(2)
C26 0.030(2) 0.027(3) 0.030(2) -0.0046(19) -0.0092(18) -0.0061(19)
C27 0.031(3) 0.034(3) 0.035(3) -0.002(2) -0.005(2) -0.006(2)
C28 0.046(3) 0.052(3) 0.037(3) 0.001(2) -0.011(2) -0.027(3)
C29 0.083(4) 0.050(4) 0.046(3) -0.013(3) -0.013(3) -0.034(3)
C30 0.057(3) 0.049(3) 0.031(3) -0.017(2) -0.009(2) -0.013(3)
C31 0.039(3) 0.031(3) 0.036(3) -0.008(2) -0.008(2) -0.005(2)
C32 0.022(2) 0.035(3) 0.0175(19) -0.0052(18) -0.0040(16) -0.0031(19)
C33 0.031(2) 0.032(3) 0.025(2) -0.0067(19) -0.0068(18) -0.009(2)
F33 0.0488(17) 0.0318(16) 0.0436(16) -0.0095(12) -0.0204(13) -0.0010(13)
C34 0.029(2) 0.037(3) 0.034(2) 0.000(2) -0.004(2) -0.002(2)
F34 0.0557(19) 0.0412(19) 0.0603(19) -0.0007(14) -0.0309(16) 0.0020(15)
C35 0.032(3) 0.056(4) 0.026(2) -0.006(2) -0.0105(19) -0.012(2)
F35 0.0489(18) 0.072(2) 0.0491(18) -0.0056(16) -0.0283(15) -0.0084(16)
C36 0.033(3) 0.048(3) 0.037(3) -0.014(2) -0.009(2) -0.015(2)
F36 0.065(2) 0.063(2) 0.065(2) -0.0228(17) -0.0280(17) -0.0224(17)
C37 0.032(3) 0.036(3) 0.030(2) -0.008(2) -0.0041(19) -0.007(2)
F37 0.0570(19) 0.0347(17) 0.0601(19) -0.0098(14) -0.0244(15) -0.0092(14)
C38 0.029(2) 0.046(3) 0.019(2) -0.0034(19) 0.0005(17) -0.011(2)
C39 0.031(3) 0.054(3) 0.023(2) 0.004(2) 0.0018(19) -0.007(2)
C40 0.036(3) 0.081(5) 0.027(3) 0.003(3) -0.005(2) 0.003(3)
C41 0.033(3) 0.112(6) 0.024(3) -0.019(3) -0.008(2) -0.017(3)
C42 0.041(3) 0.056(3) 0.034(3) -0.014(2) -0.009(2) -0.018(2)
C43 0.041(3) 0.073(4) 0.021(2) -0.007(2) 0.000(2) -0.019(3)
C44 0.032(3) 0.061(4) 0.028(2) -0.010(2) 0.002(2) -0.019(2)
C45 0.029(3) 0.062(4) 0.036(3) -0.012(2) 0.002(2) -0.014(2)
C46 0.035(3) 0.060(4) 0.039(3) -0.007(2) -0.001(2) -0.027(3)
C47 0.047(3) 0.056(4) 0.032(3) 0.004(2) -0.001(2) -0.020(3)
C48 0.038(3) 0.076(4) 0.032(3) -0.019(3) 0.003(2) -0.022(3)
C49 0.066(4) 0.090(5) 0.060(4) -0.042(4) -0.019(3) -0.006(4)
C50 0.073(5) 0.140(7) 0.052(4) -0.042(4) 0.006(3) -0.046(5)
C51 0.052(3) 0.056(4) 0.041(3) -0.030(3) -0.002(2) -0.015(3)
C52 0.052(4) 0.064(4) 0.055(4) -0.027(3) 0.001(3) -0.016(3)
C53 0.061(4) 0.073(5) 0.080(5) -0.036(4) -0.017(4) -0.004(4)
C54 0.102(6) 0.062(5) 0.066(4) -0.030(4) -0.033(4) -0.005(4)
C55 0.097(6) 0.061(4) 0.044(3) -0.016(3) -0.011(3) -0.026(4)
C56 0.055(4) 0.061(4) 0.052(3) -0.028(3) 0.003(3) -0.017(3)
C57 0.032(3) 0.046(3) 0.028(2) -0.013(2) -0.0025(19) -0.008(2)
C58 0.049(3) 0.051(3) 0.041(3) -0.016(2) -0.003(2) -0.018(3)
C59 0.071(4) 0.049(4) 0.057(4) -0.023(3) 0.004(3) -0.022(3)
C60 0.068(4) 0.100(6) 0.072(4) -0.058(4) -0.015(4) -0.016(4)
C61 0.069(4) 0.084(5) 0.044(3) -0.025(3) -0.020(3) -0.008(4)
C62 0.050(3) 0.059(4) 0.031(3) -0.014(2) -0.013(2) -0.008(3)
C63 0.042(3) 0.030(3) 0.032(2) 0.002(2) -0.010(2) -0.009(2)
C64 0.045(3) 0.041(3) 0.034(3) 0.001(2) -0.001(2) -0.015(2)
C65 0.060(4) 0.047(4) 0.046(3) 0.010(3) -0.010(3) -0.019(3)
C66 0.073(4) 0.031(3) 0.067(4) 0.001(3) -0.018(3) -0.010(3)
C67 0.058(4) 0.035(3) 0.064(4) -0.010(3) -0.014(3) -0.003(3)
C68 0.046(3) 0.035(3) 0.045(3) -0.005(2) -0.007(2) -0.010(2)
C1S 0.111(9) 0.195(14) 0.188(13) 0.007(12) -0.012(9) 0.044(9)
C2S 0.39(3) 0.181(18) 0.200(18) -0.048(16) -0.062(19) -0.071(18)
C3S 0.150(13) 0.173(15) 0.251(19) 0.011(13) 0.064(12) -0.048(11)
C4S 0.180(13) 0.105(9) 0.107(8) 0.016(7) 0.012(8) 0.001(8)
C5S 0.243(16) 0.093(9) 0.090(7) -0.003(6) 0.002(8) 0.020(9)
C6S 0.230(16) 0.153(12) 0.170(12) -0.047(9) 0.012(11) -0.076(11)

loop_
_geom_bond_atom_site_label_1
_geom_bond_atom_site_label_2
_geom_bond_distance
_geom_bond_site_symmetry_2
_geom_bond_publ_flag
Pd1 C32 2.024(4) . ?
Pd1 P2 2.3415(12) . ?
Pd1 P1 2.3638(11) . ?
Pd1 I1 2.6535(4) . ?
Fe1 C4 2.025(5) . ?
Fe1 C5 2.028(4) . ?
Fe1 C9 2.035(4) . ?
Fe1 C7 2.039(5) . ?
Fe1 C8 2.040(5) . ?
Fe1 C10 2.042(5) . ?
Fe1 C3 2.042(5) . ?
Fe1 C6 2.044(5) . ?
Fe1 C2 2.062(5) . ?
Fe1 C1 2.062(4) . ?
Fe2 C40 2.037(5) . ?
Fe2 C41 2.037(5) . ?
Fe2 C39 2.042(4) . ?
Fe2 C46 2.043(5) . ?
Fe2 C45 2.043(5) . ?
Fe2 C43 2.049(5) . ?
Fe2 C44 2.051(5) . ?
Fe2 C42 2.057(5) . ?
Fe2 C47 2.061(5) . ?
Fe2 C38 2.076(4) . ?
P1 C1 1.818(4) . ?
P1 C26 1.841(4) . ?
P1 C20 1.867(4) . ?
P2 C38 1.814(5) . ?
P2 C63 1.845(5) . ?
P2 C57 1.865(5) . ?
O1 C49 1.416(6) . ?
O1 C48 1.425(6) . ?
O2 C50 1.361(7) . ?
O2 C48 1.427(6) . ?
O3 C11 1.413(6) . ?
O3 C13 1.441(8) . ?
O4 C12 1.417(7) . ?
O4 C11 1.423(7) . ?
C1 C5 1.427(6) . ?
C1 C2 1.434(6) . ?
C2 C3 1.419(6) . ?
C3 C4 1.397(7) . ?
C4 C5 1.413(7) . ?
C6 C7 1.398(8) . ?
C6 C10 1.424(7) . ?
C7 C8 1.402(7) . ?
C8 C9 1.417(7) . ?
C9 C10 1.415(7) . ?
C9 C11 1.506(7) . ?
C11 C14 1.525(7) . ?
C12 C13 1.455(11) . ?
C14 C19 1.359(8) . ?
C14 C15 1.394(8) . ?
C15 C16 1.382(9) . ?
C16 C17 1.354(10) . ?
C17 C18 1.362(10) . ?
C18 C19 1.386(9) . ?
C20 C25 1.519(6) . ?
C20 C21 1.529(6) . ?
C21 C22 1.532(7) . ?
C22 C23 1.503(8) . ?
C23 C24 1.512(7) . ?
C24 C25 1.520(7) . ?
C26 C31 1.528(6) . ?
C26 C27 1.532(6) . ?
C27 C28 1.527(6) . ?
C28 C29 1.499(7) . ?
C29 C30 1.521(7) . ?
C30 C31 1.517(6) . ?
C32 C33 1.371(6) . ?
C32 C37 1.380(6) . ?
C33 F33 1.355(5) . ?
C33 C34 1.380(6) . ?
C34 F34 1.344(5) . ?
C34 C35 1.376(7) . ?
C35 F35 1.345(5) . ?
C35 C36 1.368(7) . ?
C36 F36 1.340(5) . ?
C36 C37 1.376(6) . ?
C37 F37 1.357(5) . ?
C38 C39 1.421(7) . ?
C38 C42 1.422(6) . ?
C39 C40 1.408(7) . ?
C40 C41 1.410(8) . ?
C41 C42 1.415(7) . ?
C43 C44 1.414(7) . ?
C43 C47 1.415(7) . ?
C44 C45 1.422(7) . ?
C44 C48 1.508(7) . ?
C45 C46 1.411(7) . ?
C46 C47 1.403(7) . ?
C48 C51 1.522(8) . ?
C49 C50 1.474(8) . ?
C51 C52 1.377(7) . ?
C51 C56 1.397(7) . ?
C52 C53 1.388(8) . ?
C53 C54 1.365(9) . ?
C54 C55 1.374(9) . ?
C55 C56 1.378(8) . ?
C57 C58 1.537(6) . ?
C57 C62 1.541(6) . ?
C58 C59 1.515(7) . ?
C59 C60 1.527(8) . ?
C60 C61 1.506(8) . ?
C61 C62 1.520(7) . ?
C63 C68 1.529(7) . ?
C63 C64 1.535(6) . ?
C64 C65 1.522(7) . ?
C65 C66 1.508(8) . ?
C66 C67 1.524(7) . ?
C67 C68 1.522(7) . ?
C1S C2S 1.356(16) . ?
C2S C3S 1.508(19) . ?
C3S C4S 1.404(16) . ?
C4S C5S 1.494(14) . ?
C5S C6S 1.434(15) . ?
